data_1565064
loop_
_publ_author_name
'Crimmin, Mark Richard'
'Kong, Richard Y.'
'Batuecas, Maria'

_publ_section_title
;
 &#x000D; Reactions of Aluminium(I) with Transition Metal Carbonyls:
 Scope, Mechanism and Selectivity of CO Homologation&#x000D;
;
_journal_name_full 'Chemical Science'
_journal_paper_doi 10.1039/D1SC04940B
_journal_year 2021
_chemical_formula_moiety 'C66 H82 Al2 Mo N4 O8, 0.13(C7 H8), 0.13(C6 H14)'
_chemical_formula_sum 'C67.62 H84.75 Al2 Mo N4 O8'
_chemical_formula_weight 1231.54
_space_group_crystal_system monoclinic
_space_group_IT_number 14
_space_group_name_Hall '-P 2ybc'
_space_group_name_H-M_alt 'P 1 21/c 1'
_atom_sites_solution_hydrogens geom
_atom_sites_solution_primary iterative
_audit_creation_date 2021-07-07
_audit_creation_method
;
Olex2 1.2
(compiled 2018.05.29 svn.r3508 for OlexSys, GUI svn.r5506)
;
_audit_update_record
;
2021-07-08 deposited with the CCDC.	2021-10-25 downloaded from the CCDC.
;
_cell_angle_alpha 90
_cell_angle_beta 112.641(2)
_cell_angle_gamma 90
_cell_formula_units_Z 8
_cell_length_a 28.5349(5)
_cell_length_b 20.7875(3)
_cell_length_c 26.1992(5)
_cell_measurement_reflns_used 12708
_cell_measurement_temperature 173.0(3)
_cell_measurement_theta_max 72.9750
_cell_measurement_theta_min 3.6110
_cell_volume 14342.9(5)
_computing_cell_refinement 'CrysAlisPro 1.171.39.46 (Rigaku OD, 2018)'
_computing_data_collection 'CrysAlisPro 1.171.39.46 (Rigaku OD, 2018)'
_computing_data_reduction 'CrysAlisPro 1.171.39.46 (Rigaku OD, 2018)'
_computing_molecular_graphics 'Olex2 (Dolomanov et al., 2009)'
_computing_publication_material 'Olex2 (Dolomanov et al., 2009)'
_computing_structure_refinement 'ShelXL (Sheldrick, 2015)'
_computing_structure_solution
;
Superflip (Palatinus & Chapuis, 2007;Palatinus & van der Lee, 2008;
Palatinus et al., 2012)
;
_diffrn_ambient_environment N~2~
_diffrn_ambient_temperature 173.0(3)
_diffrn_detector 'CCD plate'
_diffrn_detector_area_resol_mean 10.4115
_diffrn_detector_type Atlas
_diffrn_measured_fraction_theta_full 0.988
_diffrn_measured_fraction_theta_max 0.951
_diffrn_measurement_details
;
List of Runs (angles in degrees, time in seconds):

  # Type    Start    End  Width  t~exp~   \w     \q     \k     \f   Frames
#--------------------------------------------------------------------------
  1  \w     93.00 176.00   1.00   23.77    --  105.13 125.00 120.00   83
  2  \w     73.00 167.00   1.00   23.77    --  105.13  77.00 -90.00   94
  3  \w     75.00 151.00   1.00   23.77    --  105.13 125.00-180.00   76
  4  \w     37.00 133.00   1.00   23.77    --  105.13 -61.00 120.00   96
  5  \w   -110.00 -18.00   1.00    4.36    --  -42.23 -57.00-150.00   92
  6  \w   -117.00 -27.00   1.00    4.36    --  -42.23 -38.00 120.00   90
;
_diffrn_measurement_device 'four-circle diffractometer'
_diffrn_measurement_device_type 'Xcalibur, Atlas, Ultra'
_diffrn_measurement_method '\w scans'
_diffrn_orient_matrix_type 'CrysAlisPro convention (1999,Acta A55,543-557)'
_diffrn_orient_matrix_UB_11 0.0121851000
_diffrn_orient_matrix_UB_12 -0.0682603000
_diffrn_orient_matrix_UB_13 0.0244189000
_diffrn_orient_matrix_UB_21 -0.0557342000
_diffrn_orient_matrix_UB_22 -0.0084290000
_diffrn_orient_matrix_UB_23 -0.0066993000
_diffrn_orient_matrix_UB_31 -0.0130971000
_diffrn_orient_matrix_UB_32 -0.0274995000
_diffrn_orient_matrix_UB_33 -0.0584618000
_diffrn_radiation_monochromator mirror
_diffrn_radiation_probe x-ray
_diffrn_radiation_type CuK\a
_diffrn_radiation_wavelength 1.54184
_diffrn_reflns_av_R_equivalents 0.0509
_diffrn_reflns_av_unetI/netI 0.0551
_diffrn_reflns_Laue_measured_fraction_full 0.988
_diffrn_reflns_Laue_measured_fraction_max 0.951
_diffrn_reflns_limit_h_max 34
_diffrn_reflns_limit_h_min -34
_diffrn_reflns_limit_k_max 16
_diffrn_reflns_limit_k_min -25
_diffrn_reflns_limit_l_max 31
_diffrn_reflns_limit_l_min -31
_diffrn_reflns_number 27591
_diffrn_reflns_point_group_measured_fraction_full 0.988
_diffrn_reflns_point_group_measured_fraction_max 0.951
_diffrn_reflns_theta_full 67.684
_diffrn_reflns_theta_max 73.656
_diffrn_reflns_theta_min 3.356
_diffrn_source 'fine-focus sealed X-ray tube'
_diffrn_source_type 'Enhance Ultra (Cu) X-ray Source'
_exptl_absorpt_coefficient_mu 2.136
_exptl_absorpt_correction_T_max 1.00000
_exptl_absorpt_correction_T_min 0.78751
_exptl_absorpt_correction_type multi-scan
_exptl_absorpt_process_details
;
CrysAlisPro 1.171.39.46 (Rigaku Oxford Diffraction, 2018)
Empirical absorption correction using spherical harmonics,
 implemented in SCALE3 ABSPACK scaling algorithm.
;
_exptl_crystal_colour orange
_exptl_crystal_colour_primary orange
_exptl_crystal_density_diffrn 1.141
_exptl_crystal_description block
_exptl_crystal_F_000 5204
_exptl_crystal_size_max 0.443
_exptl_crystal_size_mid 0.385
_exptl_crystal_size_min 0.129
_refine_diff_density_max 1.939
_refine_diff_density_min -1.095
_refine_diff_density_rms 0.129
_refine_ls_extinction_method none
_refine_ls_goodness_of_fit_ref 0.940
_refine_ls_hydrogen_treatment constr
_refine_ls_matrix_type full
_refine_ls_number_parameters 1540
_refine_ls_number_reflns 27591
_refine_ls_number_restraints 54
_refine_ls_restrained_S_all 0.942
_refine_ls_R_factor_all 0.1099
_refine_ls_R_factor_gt 0.0702
_refine_ls_shift/su_max 0.001
_refine_ls_shift/su_mean 0.000
_refine_ls_structure_factor_coef Fsqd
_refine_ls_weighting_details 'w=1/[\s^2^(Fo^2^)+(0.1489P)^2^] where P=(Fo^2^+2Fc^2^)/3'
_refine_ls_weighting_scheme calc
_refine_ls_wR_factor_gt 0.1922
_refine_ls_wR_factor_ref 0.2193
_reflns_Friedel_coverage 0.000
_reflns_number_gt 16366
_reflns_number_total 27591
_reflns_threshold_expression 'I > 2\s(I)'
_cod_data_source_file d1sc04940b3.cif
_cod_data_source_block 3-Mo
_cod_original_cell_volume 14342.9(4)
_cod_database_code 1565064
_shelx_shelxl_version_number 2016/6
_chemical_oxdiff_formula 'C66 H82 N4 O8 Al2 Mo'
_chemical_oxdiff_usercomment RK560
_shelx_space_group_comment
;
The symmetry employed for this shelxl refinement is uniquely defined
by the following loop, which should always be used as a source of
symmetry information in preference to the above space-group names.
They are only intended as comments.
;
_reflns_odcompleteness_completeness 98.71
_reflns_odcompleteness_iscentric 1
_reflns_odcompleteness_theta 66.49
_olex2_refinement_description
;
1. Twinned data refinement
 Scales: 0.372(13)
 0.628(13)
2. Fixed Uiso
 At 1.2 times of:
  All C(H) groups, All C(H,H) groups
 At 1.5 times of:
  All C(H,H,H) groups
3. Restrained distances
 C73-C80
 1.5 with sigma of 0.02
 C67-C68 = C68-C69 = C69-C70 = C70-C71 = C71-C72
 1.55 with sigma of 0.02
 C67-C69 = C68-C70 = C69-C71 = C70-C72
 2.26 with sigma of 0.02
 C78-C80 \\sim C80-C74
 with sigma of 0.01
4. Restrained planarity
 C80, C76, H76, C77, C75, H77, C78, C74, H75, H78, C73
 with sigma of 0.1
5. Uiso/Uaniso restraints and constraints
C73 \\sim C76 \\sim C77 \\sim C75 \\sim C78 \\sim C74 \\sim C80: within 4A with
sigma of 0.01 and sigma for terminal atoms of 0.01
C69 \\sim C72 \\sim C71 \\sim C70 \\sim C68 \\sim C67: within 8A with sigma of
0.1 and sigma for terminal atoms of 0.1
6. Others
 Fixed Sof: C76(0.25) H76(0.25) C77(0.25) H77(0.25) C78(0.25) H78(0.25)
 C73(0.25) C74(0.25) H74(0.25) C75(0.25) H75(0.25) C80(0.25) H80A(0.25)
 H80B(0.25) H80C(0.25) C72(0.25) H72A(0.25) H72B(0.25) H72C(0.25) C70(0.25)
 H70A(0.25) H70B(0.25) C68(0.25) H68A(0.25) H68B(0.25) C69(0.25) H69A(0.25)
 H69B(0.25) C67(0.25) H67A(0.25) H67B(0.25) H67C(0.25) C71(0.25) H71A(0.25)
 H71B(0.25)
7.a Ternary CH refined with riding coordinates:
 C64B(H64B), C29A(H29A), C29B(H29B), C46B(H46B), C64A(H64A), C61A(H61A),
 C58A(H58A), C61B(H61B), C20A(H20A), C32B(H32B), C46A(H46A), C32A(H32A),
 C49A(H49A), C58B(H58B), C49B(H49B), C20B(H20B)
7.b Secondary CH2 refined with riding coordinates:
 C70(H70A,H70B), C68(H68A,H68B), C69(H69A,H69B), C71(H71A,H71B)
7.c Me refined with riding coordinates:
 C80(H80A,H80B,H80C), C72(H72A,H72B,H72C), C67(H67A,H67B,H67C)
7.d Aromatic/amide H refined with riding coordinates:
 C44B(H44B), C37B(H37B), C27B(H27B), C56A(H56A), C42B(H42B), C18A(H18A),
 C11B(H11B), C11A(H11A), C17A(H17A), C37A(H37A), C43B(H43B), C26A(H26A),
 C55A(H55A), C54A(H54A), C42A(H42A), C25B(H25B), C27A(H27A), C25A(H25A),
 C26B(H26B), C44A(H44A), C43A(H43A), C56B(H56B), C18B(H18B), C16B(H16B),
 C55B(H55B), C17B(H17B), C16A(H16A), C54B(H54B), C76(H76), C77(H77), C78(H78),
 C74(H74), C75(H75)
7.e Fitted hexagon refined as free rotating group:
 C76(C77,C78,C73,C74,C75)
7.f Idealised Me refined as rotating group:
 C9A(H9AA,H9AB,H9AC), C65A(H65D,H65E,H65F), C39A(H39D,H39E,H39F), C65B(H65A,
 H65B,H65C), C35B(H35A,H35B,H35C), C30A(H30D,H30E,H30F), C47A(H47D,H47E,H47F),
 C9B(H9BA,H9BB,H9BC), C13B(H13A,H13B,H13C), C47B(H47A,H47B,H47C), C63B(H63A,
 H63B,H63C), C66A(H66D,H66E,H66F), C48B(H48A,H48B,H48C), C66B(H66A,H66B,H66C),
 C13A(H13D,H13E,H13F), C35A(H35D,H35E,H35F), C48A(H48D,H48E,H48F), C39B(H39A,
 H39B,H39C), C60A(H60D,H60E,H60F), C51B(H51A,H51B,H51C), C60B(H60A,H60B,H60C),
 C34A(H34D,H34E,H34F), C33A(H33D,H33E,H33F), C30B(H30A,H30B,H30C), C22A(H22D,
 H22E,H22F), C63A(H63D,H63E,H63F), C34B(H34A,H34B,H34C), C59A(H59D,H59E,H59F),
 C21A(H21D,H21E,H21F), C33B(H33A,H33B,H33C), C21B(H21A,H21B,H21C), C31A(H31D,
 H31E,H31F), C62A(H62D,H62E,H62F), C22B(H22A,H22B,H22C), C51A(H51D,H51E,H51F),
 C59B(H59A,H59B,H59C), C62B(H62A,H62B,H62C), C50B(H50A,H50B,H50C), C31B(H31A,
 H31B,H31C), C50A(H50D,H50E,H50F)
;
_olex2_submission_special_instructions 'No special instructions were received'
_oxdiff_exptl_absorpt_empirical_details
;
Empirical correction (ABSPACK) includes:
- Absorption correction using spherical harmonics
- Frame scaling
;
_oxdiff_exptl_absorpt_empirical_full_max 1.345
_oxdiff_exptl_absorpt_empirical_full_min 0.810

loop_
_space_group_symop_operation_xyz
'x, y, z'
'-x, y+1/2, -z+1/2'
'-x, -y, -z'
'x, -y-1/2, z-1/2'

loop_
_atom_site_label
_atom_site_type_symbol
_atom_site_fract_x
_atom_site_fract_y
_atom_site_fract_z
_atom_site_U_iso_or_equiv
_atom_site_adp_type
_atom_site_occupancy
_atom_site_site_symmetry_order
_atom_site_calc_flag
_atom_site_refinement_flags_posn
_atom_site_refinement_flags_adp
_atom_site_refinement_flags_occupancy
_atom_site_disorder_assembly
_atom_site_disorder_group
Mo1B Mo 0.24223(2) 0.71383(2) 0.41122(2) 0.04020(11) Uani 1 1 d . . . . .
Mo1A Mo 0.26162(2) 0.21487(2) 0.32256(2) 0.04047(11) Uani 1 1 d . . . . .
Al3A Al 0.16476(5) 0.37742(6) 0.40744(5) 0.0347(3) Uani 1 1 d . . . . .
Al6B Al 0.35465(4) 0.65606(6) 0.31883(5) 0.0332(3) Uani 1 1 d . . . . .
Al3B Al 0.33402(5) 0.87605(6) 0.32333(5) 0.0337(3) Uani 1 1 d . . . . .
Al6A Al 0.15596(5) 0.15670(6) 0.42164(5) 0.0356(3) Uani 1 1 d . . . . .
C3A C 0.15959(14) 0.2836(2) 0.41554(16) 0.0325(8) Uani 1 1 d . . . . .
C3B C 0.34453(15) 0.7826(2) 0.31878(16) 0.0333(8) Uani 1 1 d . . . . .
O2B O 0.29786(11) 0.83925(13) 0.35743(12) 0.0374(6) Uani 1 1 d . . . . .
O1B O 0.31692(11) 0.66723(13) 0.35801(12) 0.0348(6) Uani 1 1 d . . . . .
O1A O 0.19315(11) 0.16923(14) 0.38242(12) 0.0379(6) Uani 1 1 d . . . . .
C1B C 0.29646(15) 0.72132(19) 0.36788(16) 0.0321(8) Uani 1 1 d . . . . .
O2A O 0.20181(11) 0.34232(14) 0.37353(12) 0.0375(6) Uani 1 1 d . . . . .
C1A C 0.20975(14) 0.22340(19) 0.36806(15) 0.0312(8) Uani 1 1 d . . . . .
C2A C 0.19058(15) 0.27950(19) 0.38557(16) 0.0322(8) Uani 1 1 d . . . . .
O3A O 0.14128(11) 0.23421(15) 0.43525(12) 0.0394(7) Uani 1 1 d . . . . .
O3B O 0.36582(11) 0.73400(14) 0.30262(12) 0.0376(6) Uani 1 1 d . . . . .
C2B C 0.31316(15) 0.7776(2) 0.34851(16) 0.0334(8) Uani 1 1 d . . . . .
N3A N 0.10940(14) 0.42939(19) 0.36655(15) 0.0413(8) Uani 1 1 d . . . . .
N3B N 0.38703(14) 0.93181(17) 0.36261(14) 0.0388(8) Uani 1 1 d . . . . .
C23B C 0.29426(17) 0.6198(2) 0.20243(17) 0.0396(9) Uani 1 1 d . . . . .
C14B C 0.46161(17) 0.6303(2) 0.3911(2) 0.0455(11) Uani 1 1 d . . . . .
N1A N 0.10201(13) 0.10188(18) 0.38366(15) 0.0409(8) Uani 1 1 d . . . . .
N4A N 0.19611(13) 0.43383(17) 0.46628(15) 0.0375(7) Uani 1 1 d . . . . .
N1B N 0.41083(14) 0.60528(18) 0.35763(16) 0.0420(8) Uani 1 1 d . . . . .
N2B N 0.32193(13) 0.59992(17) 0.25944(15) 0.0367(7) Uani 1 1 d . . . . .
C41B C 0.43556(17) 0.9064(2) 0.46175(18) 0.0406(9) Uani 1 1 d . . . . .
C52A C 0.23771(16) 0.4105(2) 0.51489(18) 0.0391(9) Uani 1 1 d . . . . .
N2A N 0.19168(14) 0.10356(17) 0.48182(14) 0.0388(8) Uani 1 1 d . . . . .
C40B C 0.43131(16) 0.9046(2) 0.40620(18) 0.0394(9) Uani 1 1 d . . . . .
C14A C 0.05036(17) 0.1228(2) 0.3506(2) 0.0448(10) Uani 1 1 d . . . . .
C44B C 0.51048(19) 0.8483(3) 0.4332(2) 0.0533(12) Uani 1 1 d . . . . .
H44B H 0.535633 0.828906 0.424102 0.064 Uiso 1 1 calc R . . . .
C36A C 0.10688(19) 0.4920(3) 0.3771(2) 0.0508(12) Uani 1 1 d . . . . .
C40A C 0.06667(17) 0.4001(2) 0.3227(2) 0.0460(11) Uani 1 1 d . . . . .
C64B C 0.43194(19) 0.6532(2) 0.4695(2) 0.0493(11) Uani 1 1 d . . . . .
H64B H 0.400949 0.632534 0.443784 0.059 Uiso 1 1 calc R . . . .
C19B C 0.47137(18) 0.6506(2) 0.4445(2) 0.0479(11) Uani 1 1 d . . . . .
N4B N 0.29995(14) 0.93023(18) 0.26340(15) 0.0408(8) Uani 1 1 d . . . . .
C10A C 0.11579(17) 0.0401(2) 0.38102(19) 0.0422(10) Uani 1 1 d . . . . .
C12B C 0.32216(16) 0.5387(2) 0.27362(19) 0.0407(9) Uani 1 1 d . . . . .
C37B C 0.3509(2) 1.0231(2) 0.3044(2) 0.0499(12) Uani 1 1 d . . . . .
H37B H 0.353110 1.067401 0.301268 0.060 Uiso 1 1 calc R . . . .
C24B C 0.24776(18) 0.6515(2) 0.18740(19) 0.0437(10) Uani 1 1 d . . . . .
C12A C 0.19492(17) 0.0423(2) 0.46785(19) 0.0420(10) Uani 1 1 d . . . . .
C29A C 0.29024(18) 0.1718(2) 0.5124(2) 0.0458(10) Uani 1 1 d . . . . .
H29A H 0.267132 0.157536 0.475715 0.055 Uiso 1 1 calc R . . . .
C28A C 0.1981(2) 0.1106(2) 0.57804(19) 0.0475(11) Uani 1 1 d . . . . .
C24A C 0.26548(19) 0.1576(2) 0.55325(19) 0.0443(10) Uani 1 1 d . . . . .
C28B C 0.3159(2) 0.6068(3) 0.1634(2) 0.0509(11) Uani 1 1 d . . . . .
C38B C 0.31100(19) 0.9925(2) 0.26219(19) 0.0453(10) Uani 1 1 d . . . . .
C27B C 0.2889(2) 0.6271(3) 0.1086(2) 0.0602(14) Uani 1 1 d . . . . .
H27B H 0.302238 0.618962 0.081964 0.072 Uiso 1 1 calc R . . . .
C53A C 0.28751(18) 0.4222(2) 0.5206(2) 0.0478(11) Uani 1 1 d . . . . .
C8A C 0.3032(2) 0.2013(2) 0.2776(2) 0.0500(11) Uani 1 1 d . . . . .
C5B C 0.24353(19) 0.8082(3) 0.4273(2) 0.0519(12) Uani 1 1 d . . . . .
C56A C 0.2661(2) 0.3571(3) 0.6029(2) 0.0548(13) Uani 1 1 d . . . . .
H56A H 0.259237 0.334895 0.630022 0.066 Uiso 1 1 calc R . . . .
C29B C 0.22253(17) 0.6638(2) 0.2283(2) 0.0473(11) Uani 1 1 d . . . . .
H29B H 0.248957 0.659857 0.265565 0.057 Uiso 1 1 calc R . . . .
C38A C 0.18298(18) 0.4954(2) 0.4661(2) 0.0444(10) Uani 1 1 d . . . . .
C10B C 0.40079(19) 0.5428(2) 0.3611(2) 0.0468(11) Uani 1 1 d . . . . .
O5B O 0.23996(17) 0.8628(2) 0.4354(2) 0.0725(12) Uani 1 1 d . . . . .
C45B C 0.46852(17) 0.8751(2) 0.3914(2) 0.0457(10) Uani 1 1 d . . . . .
C46B C 0.3956(2) 0.9361(3) 0.4789(2) 0.0511(11) Uani 1 1 d . . . . .
H46B H 0.371674 0.959778 0.447197 0.061 Uiso 1 1 calc R . . . .
C23A C 0.21937(18) 0.1240(2) 0.53885(18) 0.0424(10) Uani 1 1 d . . . . .
C57A C 0.22612(19) 0.3768(2) 0.55470(18) 0.0442(10) Uani 1 1 d . . . . .
C15A C 0.01428(19) 0.1214(3) 0.3747(2) 0.0540(12) Uani 1 1 d . . . . .
C42B C 0.47879(19) 0.8790(2) 0.50131(19) 0.0478(11) Uani 1 1 d . . . . .
H42B H 0.482831 0.880606 0.538244 0.057 Uiso 1 1 calc R . . . .
C18A C -0.01179(18) 0.1635(3) 0.2658(2) 0.0559(13) Uani 1 1 d . . . . .
H18A H -0.020650 0.177893 0.229643 0.067 Uiso 1 1 calc R . . . .
C15B C 0.49829(19) 0.6342(3) 0.3673(3) 0.0593(14) Uani 1 1 d . . . . .
C11B C 0.35598(19) 0.5141(2) 0.3241(2) 0.0484(11) Uani 1 1 d . . . . .
H11B H 0.347887 0.474033 0.334318 0.058 Uiso 1 1 calc R . . . .
C64A C 0.07721(18) 0.1517(2) 0.2703(2) 0.0467(11) Uani 1 1 d . . . . .
H64A H 0.109425 0.133302 0.295498 0.056 Uiso 1 1 calc R . . . .
C52B C 0.26012(18) 0.9031(2) 0.21510(19) 0.0445(10) Uani 1 1 d . . . . .
C19A C 0.03860(17) 0.1443(2) 0.2965(2) 0.0458(11) Uani 1 1 d . . . . .
C7B C 0.2373(2) 0.6186(3) 0.3867(3) 0.0597(13) Uani 1 1 d . . . . .
C11A C 0.16193(18) 0.0152(2) 0.41783(19) 0.0464(10) Uani 1 1 d . . . . .
H11A H 0.171948 -0.023868 0.408004 0.056 Uiso 1 1 calc R . . . .
C17A C -0.04770(19) 0.1614(3) 0.2879(3) 0.0649(16) Uani 1 1 d . . . . .
H17A H -0.080830 0.173882 0.266714 0.078 Uiso 1 1 calc R . . . .
C9A C 0.0805(2) -0.0037(2) 0.3374(2) 0.0529(12) Uani 1 1 d . . . . .
H9AA H 0.047106 -0.001170 0.338083 0.079 Uiso 1 1 calc GR . . . .
H9AB H 0.092654 -0.047098 0.344684 0.079 Uiso 1 1 calc GR . . . .
H9AC H 0.079099 0.009347 0.301731 0.079 Uiso 1 1 calc GR . . . .
O7B O 0.2335(2) 0.5679(2) 0.3708(2) 0.0850(14) Uani 1 1 d . . . . .
C36B C 0.38770(19) 0.9946(2) 0.3509(2) 0.0452(10) Uani 1 1 d . . . . .
C6B C 0.1754(2) 0.7322(3) 0.3483(3) 0.0554(13) Uani 1 1 d . . . . .
C41A C 0.06374(19) 0.4022(3) 0.2684(2) 0.0508(12) Uani 1 1 d . . . . .
O8A O 0.32604(17) 0.1929(2) 0.24955(19) 0.0687(11) Uani 1 1 d . . . . .
C65A C 0.0854(2) 0.2235(3) 0.2638(2) 0.0546(12) Uani 1 1 d . . . . .
H65D H 0.054602 0.242073 0.238035 0.082 Uiso 1 1 calc GR . . . .
H65E H 0.112030 0.228949 0.250302 0.082 Uiso 1 1 calc GR . . . .
H65F H 0.094762 0.244374 0.299002 0.082 Uiso 1 1 calc GR . . . .
C37A C 0.1422(2) 0.5231(2) 0.4227(2) 0.0520(12) Uani 1 1 d . . . . .
H37A H 0.138204 0.567353 0.424661 0.062 Uiso 1 1 calc R . . . .
C43B C 0.51569(19) 0.8498(2) 0.4880(2) 0.0526(12) Uani 1 1 d . . . . .
H43B H 0.543814 0.831178 0.515391 0.063 Uiso 1 1 calc R . . . .
C26A C 0.2697(2) 0.1645(3) 0.6470(2) 0.0596(14) Uani 1 1 d . . . . .
H26A H 0.286550 0.177963 0.683370 0.071 Uiso 1 1 calc R . . . .
C39A C 0.2118(2) 0.5387(2) 0.5138(2) 0.0575(13) Uani 1 1 d . . . . .
H39D H 0.218333 0.516413 0.547922 0.086 Uiso 1 1 calc GR . . . .
H39E H 0.192000 0.576540 0.512309 0.086 Uiso 1 1 calc GR . . . .
H39F H 0.243384 0.550879 0.511539 0.086 Uiso 1 1 calc GR . . . .
C65B C 0.4196(2) 0.7230(3) 0.4771(3) 0.0608(14) Uani 1 1 d . . . . .
H65A H 0.448288 0.742417 0.505666 0.091 Uiso 1 1 calc GR . . . .
H65B H 0.390753 0.724476 0.487287 0.091 Uiso 1 1 calc GR . . . .
H65C H 0.412118 0.745963 0.443061 0.091 Uiso 1 1 calc GR . . . .
C8B C 0.1996(2) 0.7019(3) 0.4556(3) 0.0579(13) Uani 1 1 d . . . . .
C53B C 0.2093(2) 0.9097(3) 0.2086(2) 0.0540(12) Uani 1 1 d . . . . .
O8B O 0.17724(19) 0.6959(2) 0.4842(2) 0.0854(15) Uani 1 1 d . . . . .
C55A C 0.3156(2) 0.3703(3) 0.6105(2) 0.0637(16) Uani 1 1 d . . . . .
H55A H 0.341906 0.358210 0.643167 0.076 Uiso 1 1 calc R . . . .
C61A C 0.1715(2) 0.3644(3) 0.5488(2) 0.0577(13) Uani 1 1 d . . . . .
H61A H 0.149304 0.370798 0.509944 0.069 Uiso 1 1 calc R . . . .
C35B C 0.4295(2) 1.0373(3) 0.3888(2) 0.0627(15) Uani 1 1 d . . . . .
H35A H 0.426601 1.040468 0.424038 0.094 Uiso 1 1 calc GR . . . .
H35B H 0.426434 1.079425 0.372733 0.094 Uiso 1 1 calc GR . . . .
H35C H 0.461876 1.019317 0.393646 0.094 Uiso 1 1 calc GR . . . .
C30A C 0.2988(2) 0.2435(3) 0.5098(2) 0.0564(13) Uani 1 1 d . . . . .
H30D H 0.267403 0.265948 0.502038 0.085 Uiso 1 1 calc GR . . . .
H30E H 0.310984 0.252162 0.481046 0.085 Uiso 1 1 calc GR . . . .
H30F H 0.323461 0.257838 0.544612 0.085 Uiso 1 1 calc GR . . . .
C5A C 0.2614(2) 0.3118(3) 0.3091(3) 0.0592(13) Uani 1 1 d . . . . .
C58A C 0.3008(2) 0.4549(3) 0.4761(3) 0.0597(14) Uani 1 1 d . . . . .
H58A H 0.269634 0.474459 0.449746 0.072 Uiso 1 1 calc R . . . .
C61B C 0.3291(2) 0.8637(3) 0.1834(2) 0.0613(14) Uani 1 1 d . . . . .
H61B H 0.349718 0.872020 0.222517 0.074 Uiso 1 1 calc R . . . .
C54A C 0.3264(2) 0.4013(3) 0.5699(2) 0.0602(15) Uani 1 1 d . . . . .
H54A H 0.360132 0.408643 0.575155 0.072 Uiso 1 1 calc R . . . .
C47A C 0.0814(3) 0.4798(3) 0.2041(3) 0.0763(18) Uani 1 1 d . . . . .
H47D H 0.058926 0.457358 0.172019 0.114 Uiso 1 1 calc GR . . . .
H47E H 0.108275 0.499319 0.196050 0.114 Uiso 1 1 calc GR . . . .
H47F H 0.062848 0.512597 0.214208 0.114 Uiso 1 1 calc GR . . . .
C42A C 0.0211(2) 0.3753(3) 0.2275(2) 0.0630(15) Uani 1 1 d . . . . .
H42A H 0.017632 0.376487 0.190780 0.076 Uiso 1 1 calc R . . . .
C9B C 0.4370(2) 0.5008(3) 0.4056(2) 0.0650(16) Uani 1 1 d . . . . .
H9BA H 0.470503 0.505300 0.405772 0.097 Uiso 1 1 calc GR . . . .
H9BB H 0.426348 0.456775 0.398571 0.097 Uiso 1 1 calc GR . . . .
H9BC H 0.437133 0.513621 0.440889 0.097 Uiso 1 1 calc GR . . . .
C25B C 0.2229(2) 0.6705(3) 0.1325(2) 0.0584(14) Uani 1 1 d . . . . .
H25B H 0.191825 0.691493 0.121987 0.070 Uiso 1 1 calc R . . . .
C13B C 0.2857(2) 0.4910(2) 0.2346(2) 0.0564(13) Uani 1 1 d . . . . .
H13A H 0.268096 0.511111 0.199432 0.085 Uiso 1 1 calc GR . . . .
H13B H 0.261654 0.477133 0.249756 0.085 Uiso 1 1 calc GR . . . .
H13C H 0.304342 0.454517 0.230011 0.085 Uiso 1 1 calc GR . . . .
C47B C 0.4193(3) 0.9838(3) 0.5269(3) 0.0694(16) Uani 1 1 d . . . . .
H47A H 0.440782 0.960886 0.559281 0.104 Uiso 1 1 calc GR . . . .
H47B H 0.392786 1.005101 0.534470 0.104 Uiso 1 1 calc GR . . . .
H47C H 0.439002 1.015102 0.516981 0.104 Uiso 1 1 calc GR . . . .
C63B C 0.3417(3) 0.7951(3) 0.1705(3) 0.0739(18) Uani 1 1 d . . . . .
H63A H 0.333497 0.764903 0.193586 0.111 Uiso 1 1 calc GR . . . .
H63B H 0.377215 0.792241 0.177585 0.111 Uiso 1 1 calc GR . . . .
H63C H 0.322178 0.785345 0.132379 0.111 Uiso 1 1 calc GR . . . .
C20A C 0.0269(2) 0.1007(3) 0.4338(2) 0.0592(14) Uani 1 1 d . . . . .
H20A H 0.061461 0.115527 0.455522 0.071 Uiso 1 1 calc R . . . .
C57B C 0.2742(2) 0.8717(3) 0.1757(2) 0.0537(12) Uani 1 1 d . . . . .
C32B C 0.3658(2) 0.5731(3) 0.1768(2) 0.0638(15) Uani 1 1 d . . . . .
H32B H 0.379852 0.563157 0.216442 0.077 Uiso 1 1 calc R . . . .
C46A C 0.1040(2) 0.4323(3) 0.2522(2) 0.0592(14) Uani 1 1 d . . . . .
H46A H 0.127117 0.456280 0.284175 0.071 Uiso 1 1 calc R . . . .
C66A C 0.0617(2) 0.1170(3) 0.2148(2) 0.0611(14) Uani 1 1 d . . . . .
H66D H 0.057059 0.072040 0.219852 0.092 Uiso 1 1 calc GR . . . .
H66E H 0.087707 0.122293 0.200430 0.092 Uiso 1 1 calc GR . . . .
H66F H 0.030410 0.134852 0.189208 0.092 Uiso 1 1 calc GR . . . .
C32A C 0.1488(2) 0.0747(3) 0.5648(2) 0.0594(14) Uani 1 1 d . . . . .
H32A H 0.134911 0.064236 0.525269 0.071 Uiso 1 1 calc R . . . .
C48B C 0.3662(2) 0.8839(3) 0.4950(2) 0.0576(13) Uani 1 1 d . . . . .
H48A H 0.350061 0.855934 0.464029 0.086 Uiso 1 1 calc GR . . . .
H48B H 0.340934 0.903534 0.505697 0.086 Uiso 1 1 calc GR . . . .
H48C H 0.389237 0.859466 0.525419 0.086 Uiso 1 1 calc GR . . . .
C66B C 0.4492(2) 0.6173(3) 0.5257(2) 0.0657(15) Uani 1 1 d . . . . .
H66A H 0.457935 0.573720 0.520959 0.099 Uiso 1 1 calc GR . . . .
H66B H 0.422026 0.617329 0.538771 0.099 Uiso 1 1 calc GR . . . .
H66C H 0.478233 0.638593 0.552157 0.099 Uiso 1 1 calc GR . . . .
C27A C 0.2245(2) 0.1316(3) 0.6316(2) 0.0582(13) Uani 1 1 d . . . . .
H27A H 0.211211 0.123145 0.658233 0.070 Uiso 1 1 calc R . . . .
C25A C 0.2897(2) 0.1775(2) 0.6076(2) 0.0526(12) Uani 1 1 d . . . . .
H25A H 0.320125 0.200027 0.617830 0.063 Uiso 1 1 calc R . . . .
C13A C 0.2353(2) -0.0014(3) 0.5071(2) 0.0629(15) Uani 1 1 d . . . . .
H13D H 0.256134 0.022702 0.539050 0.094 Uiso 1 1 calc GR . . . .
H13E H 0.256092 -0.018140 0.488731 0.094 Uiso 1 1 calc GR . . . .
H13F H 0.219434 -0.036281 0.518254 0.094 Uiso 1 1 calc GR . . . .
C26B C 0.2430(3) 0.6591(3) 0.0936(2) 0.0648(15) Uani 1 1 d . . . . .
H26B H 0.225884 0.672660 0.057262 0.078 Uiso 1 1 calc R . . . .
O6B O 0.13485(16) 0.7425(3) 0.3174(2) 0.0829(14) Uani 1 1 d . . . . .
C4B C 0.3003(2) 0.6944(3) 0.4847(3) 0.0656(15) Uani 1 1 d . . . . .
C35A C 0.0639(2) 0.5322(3) 0.3388(3) 0.0745(19) Uani 1 1 d . . . . .
H35D H 0.064395 0.531430 0.302378 0.112 Uiso 1 1 calc GR . . . .
H35E H 0.067731 0.575764 0.352065 0.112 Uiso 1 1 calc GR . . . .
H35F H 0.032212 0.515248 0.337557 0.112 Uiso 1 1 calc GR . . . .
O5A O 0.2654(2) 0.3638(2) 0.3004(3) 0.0956(17) Uani 1 1 d . . . . .
C45A C 0.0286(2) 0.3698(3) 0.3366(3) 0.0609(14) Uani 1 1 d . . . . .
C44A C -0.0124(2) 0.3442(3) 0.2951(3) 0.0726(18) Uani 1 1 d . . . . .
H44A H -0.038062 0.324855 0.303345 0.087 Uiso 1 1 calc R . . . .
C49A C 0.0316(3) 0.3686(4) 0.3954(3) 0.083(2) Uani 1 1 d . . . . .
H49A H 0.066235 0.381785 0.418697 0.100 Uiso 1 1 calc R . . . .
C7A C 0.2631(4) 0.1202(3) 0.3434(4) 0.096(3) Uani 1 1 d . . . . .
C43A C -0.0163(2) 0.3466(3) 0.2416(3) 0.077(2) Uani 1 1 d . . . . .
H43A H -0.044608 0.328728 0.213928 0.092 Uiso 1 1 calc R . . . .
C48A C 0.1350(2) 0.3809(3) 0.2378(2) 0.0682(16) Uani 1 1 d . . . . .
H48D H 0.150997 0.353454 0.269159 0.102 Uiso 1 1 calc GR . . . .
H48E H 0.160582 0.401212 0.227882 0.102 Uiso 1 1 calc GR . . . .
H48F H 0.113068 0.355793 0.207176 0.102 Uiso 1 1 calc GR . . . .
C56B C 0.2354(3) 0.8483(3) 0.1284(2) 0.0680(17) Uani 1 1 d . . . . .
H56B H 0.243688 0.827057 0.101741 0.082 Uiso 1 1 calc R . . . .
C18B C 0.52016(19) 0.6748(3) 0.4758(2) 0.0584(13) Uani 1 1 d . . . . .
H18B H 0.527876 0.688134 0.512058 0.070 Uiso 1 1 calc R . . . .
C58B C 0.1940(2) 0.9409(3) 0.2527(3) 0.0646(15) Uani 1 1 d . . . . .
H58B H 0.224367 0.960867 0.280098 0.078 Uiso 1 1 calc R . . . .
C39B C 0.2798(2) 1.0344(2) 0.2138(2) 0.0603(14) Uani 1 1 d . . . . .
H39A H 0.274806 1.012508 0.179815 0.091 Uiso 1 1 calc GR . . . .
H39B H 0.297289 1.074188 0.215215 0.091 Uiso 1 1 calc GR . . . .
H39C H 0.247401 1.043019 0.215605 0.091 Uiso 1 1 calc GR . . . .
C16B C 0.5454(2) 0.6598(3) 0.3996(3) 0.0692(17) Uani 1 1 d . . . . .
H16B H 0.569895 0.664246 0.384501 0.083 Uiso 1 1 calc R . . . .
C55B C 0.1853(3) 0.8559(3) 0.1203(3) 0.0753(19) Uani 1 1 d . . . . .
H55B H 0.160074 0.841173 0.087784 0.090 Uiso 1 1 calc R . . . .
C17B C 0.5566(2) 0.6789(3) 0.4534(3) 0.0713(18) Uani 1 1 d . . . . .
H17B H 0.588797 0.694604 0.474678 0.086 Uiso 1 1 calc R . . . .
C16A C -0.0353(2) 0.1410(3) 0.3415(3) 0.0640(15) Uani 1 1 d . . . . .
H16A H -0.060339 0.140078 0.356068 0.077 Uiso 1 1 calc R . . . .
C49B C 0.4640(2) 0.8745(3) 0.3314(2) 0.0632(15) Uani 1 1 d . . . . .
H49B H 0.428617 0.883610 0.307388 0.076 Uiso 1 1 calc R . . . .
C60A C 0.3190(2) 0.4050(3) 0.4444(3) 0.0675(15) Uani 1 1 d . . . . .
H60D H 0.348550 0.383313 0.469670 0.101 Uiso 1 1 calc GR . . . .
H60E H 0.327291 0.426320 0.416492 0.101 Uiso 1 1 calc GR . . . .
H60F H 0.292533 0.374120 0.427303 0.101 Uiso 1 1 calc GR . . . .
C51B C 0.4789(3) 0.8105(3) 0.3147(3) 0.0747(18) Uani 1 1 d . . . . .
H51A H 0.513786 0.801569 0.337190 0.112 Uiso 1 1 calc GR . . . .
H51B H 0.474568 0.812120 0.276517 0.112 Uiso 1 1 calc GR . . . .
H51C H 0.457784 0.777164 0.319745 0.112 Uiso 1 1 calc GR . . . .
C20B C 0.4885(2) 0.6108(4) 0.3090(3) 0.0714(17) Uani 1 1 d . . . . .
H20B H 0.452643 0.619451 0.286618 0.086 Uiso 1 1 calc R . . . .
C60B C 0.1753(2) 0.8897(3) 0.2824(3) 0.0757(18) Uani 1 1 d . . . . .
H60A H 0.145827 0.868737 0.256323 0.114 Uiso 1 1 calc GR . . . .
H60B H 0.166674 0.909760 0.310691 0.114 Uiso 1 1 calc GR . . . .
H60C H 0.201599 0.858512 0.298982 0.114 Uiso 1 1 calc GR . . . .
O4B O 0.3281(2) 0.6830(3) 0.5284(2) 0.1014(19) Uani 1 1 d . . . . .
C54B C 0.1722(2) 0.8854(3) 0.1604(3) 0.0713(17) Uani 1 1 d . . . . .
H54B H 0.138164 0.889095 0.154973 0.086 Uiso 1 1 calc R . . . .
C6A C 0.3285(2) 0.2287(4) 0.3876(3) 0.0696(17) Uani 1 1 d . . . . .
C34A C 0.1562(3) 0.0118(3) 0.5975(3) 0.082(2) Uani 1 1 d . . . . .
H34D H 0.184174 -0.011663 0.594888 0.123 Uiso 1 1 calc GR . . . .
H34E H 0.125895 -0.013646 0.582537 0.123 Uiso 1 1 calc GR . . . .
H34F H 0.163227 0.021400 0.635592 0.123 Uiso 1 1 calc GR . . . .
C33A C 0.1106(2) 0.1165(4) 0.5768(3) 0.079(2) Uani 1 1 d . . . . .
H33D H 0.121928 0.123504 0.615914 0.119 Uiso 1 1 calc GR . . . .
H33E H 0.078177 0.095350 0.563699 0.119 Uiso 1 1 calc GR . . . .
H33F H 0.107451 0.157118 0.558295 0.119 Uiso 1 1 calc GR . . . .
C30B C 0.2012(3) 0.7308(3) 0.2234(3) 0.0747(18) Uani 1 1 d . . . . .
H30A H 0.227138 0.761445 0.225857 0.112 Uiso 1 1 calc GR . . . .
H30B H 0.189593 0.738213 0.252732 0.112 Uiso 1 1 calc GR . . . .
H30C H 0.173299 0.735317 0.188395 0.112 Uiso 1 1 calc GR . . . .
C22A C 0.0266(3) 0.0275(4) 0.4404(3) 0.0792(19) Uani 1 1 d . . . . .
H22D H -0.006507 0.011052 0.418402 0.119 Uiso 1 1 calc GR . . . .
H22E H 0.034812 0.016994 0.478541 0.119 Uiso 1 1 calc GR . . . .
H22F H 0.051262 0.008634 0.428315 0.119 Uiso 1 1 calc GR . . . .
O6A O 0.36788(18) 0.2372(4) 0.4215(2) 0.116(2) Uani 1 1 d . . . . .
C63A C 0.1634(3) 0.2963(3) 0.5648(3) 0.0770(19) Uani 1 1 d . . . . .
H63D H 0.176916 0.266187 0.546260 0.115 Uiso 1 1 calc GR . . . .
H63E H 0.127675 0.288547 0.554173 0.115 Uiso 1 1 calc GR . . . .
H63F H 0.180332 0.291027 0.604085 0.115 Uiso 1 1 calc GR . . . .
O7A O 0.2653(4) 0.0677(3) 0.3568(4) 0.178(4) Uani 1 1 d . . . . .
C34B C 0.3590(3) 0.5089(4) 0.1444(3) 0.087(2) Uani 1 1 d . . . . .
H34A H 0.332118 0.484361 0.148419 0.130 Uiso 1 1 calc GR . . . .
H34B H 0.390029 0.484643 0.158857 0.130 Uiso 1 1 calc GR . . . .
H34C H 0.350728 0.517892 0.105995 0.130 Uiso 1 1 calc GR . . . .
C59A C 0.3404(3) 0.5087(3) 0.4988(4) 0.092(2) Uani 1 1 d . . . . .
H59D H 0.329073 0.538591 0.519575 0.138 Uiso 1 1 calc GR . . . .
H59E H 0.344521 0.530639 0.468610 0.138 Uiso 1 1 calc GR . . . .
H59F H 0.372231 0.490330 0.522438 0.138 Uiso 1 1 calc GR . . . .
C21A C -0.0081(3) 0.1319(4) 0.4591(3) 0.086(2) Uani 1 1 d . . . . .
H21D H -0.005938 0.177894 0.457350 0.129 Uiso 1 1 calc GR . . . .
H21E H 0.002258 0.118808 0.497045 0.129 Uiso 1 1 calc GR . . . .
H21F H -0.042509 0.118526 0.438837 0.129 Uiso 1 1 calc GR . . . .
C33B C 0.4038(3) 0.6166(5) 0.1646(3) 0.092(3) Uani 1 1 d . . . . .
H33A H 0.391164 0.626049 0.125813 0.139 Uiso 1 1 calc GR . . . .
H33B H 0.435894 0.594900 0.175356 0.139 Uiso 1 1 calc GR . . . .
H33C H 0.408144 0.655898 0.185165 0.139 Uiso 1 1 calc GR . . . .
C21B C 0.5195(3) 0.6472(5) 0.2821(4) 0.095(3) Uani 1 1 d . . . . .
H21A H 0.513214 0.692471 0.282603 0.143 Uiso 1 1 calc GR . . . .
H21B H 0.509809 0.633054 0.244484 0.143 Uiso 1 1 calc GR . . . .
H21C H 0.554978 0.638793 0.302128 0.143 Uiso 1 1 calc GR . . . .
C31A C 0.3398(3) 0.1361(4) 0.5272(4) 0.095(3) Uani 1 1 d . . . . .
H31D H 0.364459 0.153585 0.560640 0.143 Uiso 1 1 calc GR . . . .
H31E H 0.351708 0.140630 0.497757 0.143 Uiso 1 1 calc GR . . . .
H31F H 0.334621 0.091367 0.532516 0.143 Uiso 1 1 calc GR . . . .
C62A C 0.1556(4) 0.4126(4) 0.5836(5) 0.121(4) Uani 1 1 d . . . . .
H62D H 0.179805 0.411596 0.621122 0.182 Uiso 1 1 calc GR . . . .
H62E H 0.122652 0.401386 0.582524 0.182 Uiso 1 1 calc GR . . . .
H62F H 0.154540 0.455123 0.568783 0.182 Uiso 1 1 calc GR . . . .
C22B C 0.4953(4) 0.5396(5) 0.3093(4) 0.120(3) Uani 1 1 d . . . . .
H22A H 0.529979 0.528979 0.331296 0.180 Uiso 1 1 calc GR . . . .
H22B H 0.486896 0.524766 0.272078 0.180 Uiso 1 1 calc GR . . . .
H22C H 0.473410 0.519286 0.324542 0.180 Uiso 1 1 calc GR . . . .
C51A C 0.0244(3) 0.3042(5) 0.4149(4) 0.111(3) Uani 1 1 d . . . . .
H51D H -0.009663 0.289788 0.394230 0.166 Uiso 1 1 calc GR . . . .
H51E H 0.030197 0.306221 0.453428 0.166 Uiso 1 1 calc GR . . . .
H51F H 0.047977 0.274560 0.409599 0.166 Uiso 1 1 calc GR . . . .
C4A C 0.2043(3) 0.1957(5) 0.2507(3) 0.105(3) Uani 1 1 d . . . . .
C59B C 0.1540(3) 0.9936(4) 0.2291(4) 0.097(3) Uani 1 1 d . . . . .
H59A H 0.164991 1.023146 0.207860 0.146 Uiso 1 1 calc GR . . . .
H59B H 0.149582 1.016135 0.258928 0.146 Uiso 1 1 calc GR . . . .
H59C H 0.122363 0.974444 0.205832 0.146 Uiso 1 1 calc GR . . . .
C62B C 0.3447(4) 0.9125(4) 0.1499(4) 0.108(3) Uani 1 1 d . . . . .
H62A H 0.379710 0.906237 0.155857 0.162 Uiso 1 1 calc GR . . . .
H62B H 0.340039 0.955187 0.161170 0.162 Uiso 1 1 calc GR . . . .
H62C H 0.324054 0.907039 0.111308 0.162 Uiso 1 1 calc GR . . . .
O4A O 0.1739(2) 0.1883(6) 0.2065(3) 0.193(5) Uani 1 1 d . . . . .
C50B C 0.4975(5) 0.9268(4) 0.3231(4) 0.132(4) Uani 1 1 d . . . . .
H50A H 0.489458 0.967229 0.335521 0.198 Uiso 1 1 calc GR . . . .
H50B H 0.491633 0.929744 0.284558 0.198 Uiso 1 1 calc GR . . . .
H50C H 0.532453 0.916498 0.343938 0.198 Uiso 1 1 calc GR . . . .
C31B C 0.1820(2) 0.6126(4) 0.2230(3) 0.083(2) Uani 1 1 d . . . . .
H31A H 0.159335 0.608753 0.184993 0.125 Uiso 1 1 calc GR . . . .
H31B H 0.163132 0.625062 0.244881 0.125 Uiso 1 1 calc GR . . . .
H31C H 0.198223 0.571944 0.235931 0.125 Uiso 1 1 calc GR . . . .
C50A C -0.0036(6) 0.4189(7) 0.4039(6) 0.195(7) Uani 1 1 d . . . . .
H50D H -0.038311 0.406869 0.383414 0.293 Uiso 1 1 calc GR . . . .
H50E H 0.002854 0.460039 0.391273 0.293 Uiso 1 1 calc GR . . . .
H50F H 0.002393 0.421585 0.442551 0.293 Uiso 1 1 calc GR . . . .
C76 C 0.5026(5) 0.2323(6) 0.3670(6) 0.058(4) Uiso 0.25 1 d . U P . .
H76 H 0.520985 0.196789 0.385876 0.069 Uiso 0.25 1 calc R . P . .
C77 C 0.5268(4) 0.2808(7) 0.3498(6) 0.068(4) Uiso 0.25 1 d G U P . .
H77 H 0.561270 0.277673 0.357127 0.082 Uiso 0.25 1 calc R . P . .
C78 C 0.4993(5) 0.3339(6) 0.3216(7) 0.059(4) Uiso 0.25 1 d DG U P . .
H78 H 0.515478 0.366325 0.310090 0.071 Uiso 0.25 1 calc R . P . .
C73 C 0.4478(5) 0.3386(6) 0.3107(7) 0.072(4) Uiso 0.25 1 d DG U P . .
C74 C 0.4236(4) 0.2901(7) 0.3279(7) 0.072(4) Uiso 0.25 1 d DG U P . .
H74 H 0.389117 0.293210 0.320551 0.087 Uiso 0.25 1 calc R . P . .
C75 C 0.4511(5) 0.2370(6) 0.3561(7) 0.073(4) Uiso 0.25 1 d G U P . .
H75 H 0.434908 0.204557 0.367588 0.088 Uiso 0.25 1 calc R . P . .
C80 C 0.4189(7) 0.3886(10) 0.2770(8) 0.084(4) Uiso 0.25 1 d D U P . .
H80A H 0.384290 0.384995 0.273580 0.126 Uiso 0.25 1 calc R . P . .
H80B H 0.432456 0.429306 0.293458 0.126 Uiso 0.25 1 calc R . P . .
H80C H 0.420325 0.385758 0.241066 0.126 Uiso 0.25 1 calc R . P . .
C72 C 0.1143(8) 0.8636(10) 0.4699(9) 0.057(5) Uiso 0.25 1 d D U P . .
H72A H 0.140455 0.886853 0.498524 0.086 Uiso 0.25 1 calc R . P . .
H72B H 0.127864 0.845995 0.444570 0.086 Uiso 0.25 1 calc R . P . .
H72C H 0.086779 0.892114 0.450490 0.086 Uiso 0.25 1 calc R . P . .
C70 C 0.0551(12) 0.7821(13) 0.4409(12) 0.106(11) Uiso 0.25 1 d D U P . .
H70A H 0.023435 0.806058 0.427230 0.127 Uiso 0.25 1 calc R . P . .
H70B H 0.067318 0.775015 0.411589 0.127 Uiso 0.25 1 calc R . P . .
C68 C 0.0052(10) 0.6911(12) 0.4336(15) 0.104(10) Uiso 0.25 1 d D U P . .
H68A H -0.000357 0.697129 0.395028 0.125 Uiso 0.25 1 calc R . P . .
H68B H -0.024437 0.704850 0.440348 0.125 Uiso 0.25 1 calc R . P . .
C69 C 0.0526(16) 0.7211(14) 0.4717(17) 0.17(2) Uiso 0.25 1 d D U P . .
H69A H 0.081647 0.693554 0.477500 0.206 Uiso 0.25 1 calc R . P . .
H69B H 0.050829 0.730793 0.507132 0.206 Uiso 0.25 1 calc R . P . .
C67 C 0.0227(15) 0.6204(12) 0.4549(17) 0.123(13) Uiso 0.25 1 d D U P . .
H67A H -0.003629 0.590561 0.434900 0.185 Uiso 0.25 1 calc R . P . .
H67B H 0.053053 0.610125 0.449022 0.185 Uiso 0.25 1 calc R . P . .
H67C H 0.029348 0.617726 0.493638 0.185 Uiso 0.25 1 calc R . P . .
C71 C 0.0960(17) 0.8117(17) 0.4944(12) 0.145(16) Uiso 0.25 1 d D U P . .
H71A H 0.081109 0.827708 0.519584 0.174 Uiso 0.25 1 calc R . P . .
H71B H 0.122647 0.781081 0.513598 0.174 Uiso 0.25 1 calc R . P . .

loop_
_atom_site_aniso_label
_atom_site_aniso_U_11
_atom_site_aniso_U_22
_atom_site_aniso_U_33
_atom_site_aniso_U_23
_atom_site_aniso_U_13
_atom_site_aniso_U_12
Mo1B 0.0422(2) 0.03946(19) 0.0450(2) 0.00211(14) 0.02344(16) 0.00015(14)
Mo1A 0.0466(2) 0.03981(19) 0.0408(2) -0.00580(14) 0.02317(16) -0.00546(14)
Al3A 0.0343(6) 0.0365(6) 0.0313(6) 0.0027(5) 0.0105(5) 0.0032(5)
Al6B 0.0318(6) 0.0324(6) 0.0338(6) -0.0042(5) 0.0110(5) 0.0012(4)
Al3B 0.0380(6) 0.0323(6) 0.0293(6) 0.0011(4) 0.0113(5) -0.0010(5)
Al6A 0.0334(6) 0.0379(6) 0.0331(6) 0.0049(5) 0.0101(5) -0.0036(5)
C3A 0.0302(18) 0.0363(19) 0.0288(19) -0.0010(16) 0.0090(15) -0.0021(15)
C3B 0.0330(19) 0.0358(19) 0.0276(19) -0.0045(16) 0.0078(15) -0.0037(15)
O2B 0.0449(16) 0.0293(13) 0.0421(16) 0.0018(11) 0.0212(13) 0.0044(11)
O1B 0.0381(14) 0.0324(14) 0.0341(15) -0.0002(11) 0.0140(12) -0.0003(11)
O1A 0.0380(15) 0.0358(15) 0.0411(16) 0.0034(12) 0.0166(13) -0.0012(11)
C1B 0.0338(19) 0.0309(19) 0.031(2) -0.0040(15) 0.0118(16) 0.0003(15)
O2A 0.0421(15) 0.0331(14) 0.0408(16) 0.0043(12) 0.0198(13) 0.0013(11)
C1A 0.0296(18) 0.038(2) 0.0229(18) 0.0019(15) 0.0063(14) -0.0037(15)
C2A 0.0312(18) 0.0334(19) 0.0299(19) 0.0035(15) 0.0095(15) -0.0037(15)
O3A 0.0417(16) 0.0417(16) 0.0383(16) 0.0046(12) 0.0193(13) -0.0054(12)
O3B 0.0399(15) 0.0352(14) 0.0392(16) -0.0017(12) 0.0168(13) 0.0008(11)
C2B 0.036(2) 0.036(2) 0.0265(19) -0.0005(15) 0.0099(16) 0.0001(15)
N3A 0.0392(19) 0.047(2) 0.0363(19) 0.0007(16) 0.0132(15) 0.0068(15)
N3B 0.045(2) 0.0373(18) 0.0322(18) 0.0013(14) 0.0129(15) -0.0032(15)
C23B 0.046(2) 0.039(2) 0.031(2) -0.0075(17) 0.0113(18) -0.0057(17)
C14B 0.033(2) 0.042(2) 0.055(3) 0.000(2) 0.009(2) 0.0048(17)
N1A 0.0351(18) 0.046(2) 0.0373(19) 0.0017(15) 0.0090(15) -0.0059(15)
N4A 0.0403(18) 0.0379(18) 0.0334(18) 0.0011(14) 0.0131(15) 0.0042(14)
N1B 0.0352(18) 0.0382(19) 0.044(2) -0.0054(15) 0.0062(16) 0.0038(14)
N2B 0.0370(17) 0.0343(17) 0.0360(18) -0.0051(14) 0.0109(15) -0.0011(13)
C41B 0.043(2) 0.040(2) 0.036(2) -0.0019(17) 0.0127(19) -0.0055(17)
C52A 0.039(2) 0.037(2) 0.034(2) -0.0023(17) 0.0056(17) -0.0019(17)
N2A 0.0402(18) 0.0395(19) 0.0323(18) 0.0039(14) 0.0092(15) -0.0025(14)
C40B 0.037(2) 0.042(2) 0.036(2) -0.0026(17) 0.0105(18) -0.0078(17)
C14A 0.036(2) 0.050(3) 0.044(3) 0.002(2) 0.0097(19) -0.0071(18)
C44B 0.040(2) 0.058(3) 0.059(3) 0.001(2) 0.015(2) -0.001(2)
C36A 0.047(3) 0.056(3) 0.048(3) 0.008(2) 0.018(2) 0.018(2)
C40A 0.033(2) 0.056(3) 0.044(3) 0.012(2) 0.0084(19) 0.0067(19)
C64B 0.047(3) 0.053(3) 0.038(2) 0.000(2) 0.005(2) -0.006(2)
C19B 0.037(2) 0.046(2) 0.049(3) 0.003(2) 0.004(2) 0.0059(19)
N4B 0.048(2) 0.0380(18) 0.0319(18) 0.0023(14) 0.0109(16) 0.0019(15)
C10A 0.043(2) 0.044(2) 0.039(2) 0.0017(18) 0.0143(19) -0.0075(18)
C12B 0.037(2) 0.039(2) 0.045(2) -0.0045(18) 0.0155(19) -0.0020(17)
C37B 0.067(3) 0.032(2) 0.044(3) 0.0035(19) 0.014(2) -0.003(2)
C24B 0.044(2) 0.045(2) 0.036(2) -0.0069(19) 0.0081(19) -0.0043(19)
C12A 0.043(2) 0.038(2) 0.041(2) 0.0036(18) 0.0115(19) 0.0013(17)
C29A 0.040(2) 0.047(2) 0.045(3) -0.004(2) 0.0105(19) -0.0037(19)
C28A 0.058(3) 0.049(3) 0.034(2) 0.0083(19) 0.015(2) 0.000(2)
C24A 0.051(3) 0.038(2) 0.039(2) 0.0028(18) 0.012(2) 0.0004(19)
C28B 0.056(3) 0.056(3) 0.040(3) -0.011(2) 0.018(2) -0.003(2)
C38B 0.059(3) 0.037(2) 0.039(2) 0.0067(18) 0.018(2) 0.0032(19)
C27B 0.075(4) 0.064(3) 0.042(3) -0.010(2) 0.023(3) -0.008(3)
C53A 0.045(2) 0.040(2) 0.051(3) 0.001(2) 0.011(2) -0.0018(18)
C8A 0.058(3) 0.049(3) 0.050(3) -0.010(2) 0.029(2) -0.011(2)
C5B 0.048(3) 0.060(3) 0.041(3) -0.017(2) 0.011(2) 0.011(2)
C56A 0.075(4) 0.048(3) 0.033(2) 0.001(2) 0.012(2) 0.004(2)
C29B 0.033(2) 0.060(3) 0.042(2) -0.006(2) 0.0068(19) 0.0046(19)
C38A 0.049(3) 0.043(2) 0.042(2) 0.0016(19) 0.018(2) 0.0015(19)
C10B 0.051(3) 0.041(2) 0.045(3) -0.0027(19) 0.014(2) 0.0079(19)
O5B 0.073(3) 0.051(2) 0.101(3) -0.021(2) 0.041(2) -0.0057(19)
C45B 0.039(2) 0.049(3) 0.049(3) 0.001(2) 0.017(2) -0.0029(19)
C46B 0.057(3) 0.057(3) 0.038(2) 0.002(2) 0.016(2) 0.009(2)
C23A 0.049(2) 0.037(2) 0.035(2) 0.0037(17) 0.0094(19) 0.0015(18)
C57A 0.052(3) 0.045(2) 0.030(2) -0.0068(18) 0.0101(19) -0.002(2)
C15A 0.040(2) 0.067(3) 0.052(3) -0.001(2) 0.014(2) -0.010(2)
C42B 0.051(3) 0.050(3) 0.034(2) -0.0014(19) 0.008(2) -0.006(2)
C18A 0.036(2) 0.067(3) 0.051(3) 0.009(2) 0.001(2) -0.004(2)
C15B 0.034(2) 0.069(3) 0.066(3) -0.005(3) 0.010(2) 0.010(2)
C11B 0.057(3) 0.038(2) 0.048(3) -0.003(2) 0.018(2) -0.004(2)
C64A 0.040(2) 0.051(3) 0.041(2) 0.007(2) 0.0075(19) -0.0024(19)
C52B 0.051(3) 0.041(2) 0.033(2) 0.0020(18) 0.0071(19) 0.0007(19)
C19A 0.036(2) 0.053(3) 0.042(3) 0.001(2) 0.0083(19) -0.0063(19)
C7B 0.069(3) 0.050(3) 0.074(4) -0.003(3) 0.044(3) -0.006(2)
C11A 0.050(3) 0.042(2) 0.041(2) -0.0027(19) 0.011(2) 0.0018(19)
C17A 0.032(2) 0.082(4) 0.068(4) 0.012(3) 0.005(2) -0.001(2)
C9A 0.055(3) 0.047(3) 0.048(3) -0.004(2) 0.010(2) -0.013(2)
O7B 0.115(4) 0.046(2) 0.119(4) -0.004(2) 0.072(3) -0.006(2)
C36B 0.058(3) 0.037(2) 0.041(2) -0.0013(18) 0.019(2) -0.0084(19)
C6B 0.046(3) 0.054(3) 0.069(3) -0.011(2) 0.025(3) -0.006(2)
C41A 0.049(3) 0.050(3) 0.045(3) 0.010(2) 0.009(2) 0.002(2)
O8A 0.081(3) 0.068(2) 0.080(3) -0.015(2) 0.057(2) -0.013(2)
C65A 0.048(3) 0.055(3) 0.058(3) 0.007(2) 0.017(2) -0.004(2)
C37A 0.059(3) 0.039(2) 0.055(3) 0.001(2) 0.018(2) 0.013(2)
C43B 0.040(2) 0.051(3) 0.052(3) 0.000(2) 0.002(2) -0.002(2)
C26A 0.071(4) 0.059(3) 0.038(3) 0.004(2) 0.009(2) -0.002(3)
C39A 0.073(3) 0.040(2) 0.056(3) -0.009(2) 0.020(3) 0.003(2)
C65B 0.057(3) 0.051(3) 0.072(4) -0.008(3) 0.023(3) -0.006(2)
C8B 0.069(3) 0.045(3) 0.074(4) 0.015(2) 0.043(3) 0.010(2)
C53B 0.053(3) 0.051(3) 0.051(3) 0.013(2) 0.012(2) 0.011(2)
O8B 0.098(3) 0.084(3) 0.116(4) 0.036(3) 0.087(3) 0.028(3)
C55A 0.064(4) 0.057(3) 0.048(3) -0.006(2) -0.003(3) 0.012(3)
C61A 0.065(3) 0.069(3) 0.041(3) -0.002(2) 0.023(2) -0.009(3)
C35B 0.069(4) 0.048(3) 0.057(3) 0.000(2) 0.009(3) -0.012(2)
C30A 0.063(3) 0.056(3) 0.051(3) 0.002(2) 0.023(3) -0.009(2)
C5A 0.067(3) 0.058(3) 0.067(3) 0.015(3) 0.040(3) 0.015(3)
C58A 0.043(3) 0.058(3) 0.077(4) 0.008(3) 0.022(3) 0.000(2)
C61B 0.076(4) 0.072(4) 0.037(3) -0.009(2) 0.023(3) 0.000(3)
C54A 0.044(3) 0.053(3) 0.065(3) -0.009(3) 0.000(2) 0.003(2)
C47A 0.089(5) 0.069(4) 0.071(4) 0.019(3) 0.032(4) -0.003(3)
C42A 0.061(3) 0.058(3) 0.052(3) 0.008(2) 0.001(3) -0.004(3)
C9B 0.063(3) 0.049(3) 0.061(3) 0.002(2) 0.000(3) 0.014(2)
C25B 0.063(3) 0.061(3) 0.037(3) -0.008(2) 0.003(2) 0.010(2)
C13B 0.056(3) 0.044(3) 0.060(3) -0.010(2) 0.012(2) -0.013(2)
C47B 0.089(4) 0.062(3) 0.063(4) -0.017(3) 0.036(3) -0.003(3)
C63B 0.104(5) 0.070(4) 0.063(4) 0.009(3) 0.049(4) 0.020(3)
C20A 0.043(3) 0.084(4) 0.052(3) 0.010(3) 0.020(2) -0.006(2)
C57B 0.068(3) 0.052(3) 0.034(2) 0.004(2) 0.012(2) 0.002(2)
C32B 0.051(3) 0.097(5) 0.046(3) -0.013(3) 0.021(2) 0.004(3)
C46A 0.062(3) 0.069(3) 0.039(3) 0.000(2) 0.011(2) -0.014(3)
C66A 0.063(3) 0.062(3) 0.048(3) -0.003(2) 0.010(2) -0.001(3)
C32A 0.067(3) 0.070(3) 0.040(3) 0.010(2) 0.019(2) -0.008(3)
C48B 0.055(3) 0.076(4) 0.046(3) -0.010(3) 0.025(2) -0.010(3)
C66B 0.076(4) 0.066(4) 0.045(3) 0.001(3) 0.012(3) -0.003(3)
C27A 0.078(4) 0.056(3) 0.040(3) 0.009(2) 0.023(3) 0.000(3)
C25A 0.054(3) 0.047(3) 0.045(3) 0.002(2) 0.006(2) -0.009(2)
C13A 0.072(4) 0.049(3) 0.050(3) 0.004(2) 0.004(3) 0.015(3)
C26B 0.082(4) 0.064(3) 0.037(3) -0.005(2) 0.011(3) 0.000(3)
O6B 0.044(2) 0.116(4) 0.075(3) -0.014(3) 0.007(2) 0.001(2)
C4B 0.064(3) 0.081(4) 0.063(4) 0.016(3) 0.036(3) 0.011(3)
C35A 0.069(4) 0.072(4) 0.068(4) 0.005(3) 0.010(3) 0.033(3)
O5A 0.129(4) 0.046(2) 0.146(5) 0.033(3) 0.091(4) 0.012(2)
C45A 0.042(3) 0.074(4) 0.066(4) 0.020(3) 0.020(2) 0.012(2)
C44A 0.044(3) 0.083(4) 0.080(5) 0.021(3) 0.011(3) -0.001(3)
C49A 0.069(4) 0.108(6) 0.087(5) 0.012(4) 0.047(4) -0.005(4)
C7A 0.145(7) 0.047(3) 0.154(7) -0.012(4) 0.123(7) -0.001(4)
C43A 0.041(3) 0.068(4) 0.091(5) 0.010(3) -0.008(3) -0.003(3)
C48A 0.070(4) 0.087(4) 0.048(3) 0.016(3) 0.023(3) 0.006(3)
C56B 0.087(4) 0.067(4) 0.035(3) -0.002(2) 0.007(3) -0.005(3)
C18B 0.040(3) 0.060(3) 0.060(3) -0.005(3) 0.003(2) 0.003(2)
C58B 0.052(3) 0.064(3) 0.070(4) 0.001(3) 0.015(3) 0.012(3)
C39B 0.084(4) 0.042(3) 0.046(3) 0.011(2) 0.015(3) 0.007(2)
C16B 0.037(3) 0.083(4) 0.080(4) -0.010(3) 0.014(3) 0.006(3)
C55B 0.072(4) 0.073(4) 0.053(3) 0.001(3) -0.007(3) -0.001(3)
C17B 0.036(3) 0.074(4) 0.083(4) -0.004(3) 0.000(3) 0.000(2)
C16A 0.037(3) 0.081(4) 0.070(4) 0.010(3) 0.016(2) -0.004(2)
C49B 0.063(3) 0.087(4) 0.049(3) 0.003(3) 0.032(3) 0.008(3)
C60A 0.062(3) 0.073(4) 0.068(4) 0.004(3) 0.026(3) -0.011(3)
C51B 0.092(5) 0.085(4) 0.067(4) -0.017(3) 0.052(4) -0.015(4)
C20B 0.048(3) 0.088(5) 0.081(4) -0.020(3) 0.028(3) 0.001(3)
C60B 0.064(4) 0.083(4) 0.080(4) 0.013(3) 0.028(3) 0.017(3)
O4B 0.089(3) 0.162(6) 0.054(3) 0.042(3) 0.029(3) 0.025(4)
C54B 0.051(3) 0.076(4) 0.063(4) 0.008(3) -0.003(3) 0.012(3)
C6A 0.052(3) 0.108(5) 0.054(3) 0.010(3) 0.026(3) 0.022(3)
C34A 0.091(5) 0.076(4) 0.077(4) 0.019(3) 0.031(4) -0.019(4)
C33A 0.065(4) 0.120(6) 0.057(4) 0.008(4) 0.028(3) 0.004(4)
C30B 0.097(5) 0.069(4) 0.059(4) -0.008(3) 0.032(3) 0.020(3)
C22A 0.079(4) 0.100(5) 0.063(4) 0.012(3) 0.031(3) -0.012(4)
O6A 0.047(3) 0.226(8) 0.065(3) 0.004(4) 0.010(2) 0.012(3)
C63A 0.102(5) 0.074(4) 0.059(4) -0.007(3) 0.036(4) -0.030(4)
O7A 0.300(10) 0.043(3) 0.328(11) 0.015(5) 0.272(10) 0.011(4)
C34B 0.076(4) 0.108(6) 0.078(5) -0.029(4) 0.033(4) 0.021(4)
C59A 0.085(5) 0.064(4) 0.140(7) -0.004(4) 0.058(5) -0.027(3)
C21A 0.066(4) 0.136(7) 0.063(4) 0.008(4) 0.032(3) 0.008(4)
C33B 0.063(4) 0.152(8) 0.067(4) -0.016(5) 0.030(3) -0.021(4)
C21B 0.077(5) 0.125(7) 0.102(6) -0.023(5) 0.054(4) -0.013(4)
C31A 0.089(5) 0.090(5) 0.124(7) 0.035(5) 0.061(5) 0.041(4)
C62A 0.126(7) 0.089(6) 0.203(11) -0.033(7) 0.123(8) -0.025(5)
C22B 0.148(9) 0.105(7) 0.125(8) -0.034(6) 0.073(7) 0.011(6)
C51A 0.090(6) 0.147(9) 0.107(6) 0.058(6) 0.052(5) 0.014(5)
C4A 0.071(4) 0.184(9) 0.076(5) -0.067(5) 0.047(4) -0.053(5)
C59B 0.097(5) 0.089(5) 0.116(6) 0.029(5) 0.052(5) 0.045(4)
C62B 0.136(8) 0.071(5) 0.153(8) -0.008(5) 0.097(7) -0.017(5)
O4A 0.079(4) 0.426(15) 0.075(4) -0.117(7) 0.032(3) -0.069(6)
C50B 0.254(13) 0.081(5) 0.123(7) -0.003(5) 0.139(9) -0.037(7)
C31B 0.059(4) 0.090(5) 0.114(6) -0.016(4) 0.047(4) -0.004(3)
C50A 0.297(19) 0.182(14) 0.207(14) 0.060(11) 0.208(15) 0.090(13)

loop_
_atom_type_symbol
_atom_type_description
_atom_type_scat_dispersion_real
_atom_type_scat_dispersion_imag
_atom_type_scat_source
C C 0.0181 0.0091 'International Tables Vol C Tables 4.2.6.8 and 6.1.1.4'
H H 0.0000 0.0000 'International Tables Vol C Tables 4.2.6.8 and 6.1.1.4'
Al Al 0.2130 0.2455 'International Tables Vol C Tables 4.2.6.8 and 6.1.1.4'
Mo Mo -0.0483 2.7339 'International Tables Vol C Tables 4.2.6.8 and 6.1.1.4'
N N 0.0311 0.0180 'International Tables Vol C Tables 4.2.6.8 and 6.1.1.4'
O O 0.0492 0.0322 'International Tables Vol C Tables 4.2.6.8 and 6.1.1.4'

loop_
_exptl_crystal_face_index_h
_exptl_crystal_face_index_k
_exptl_crystal_face_index_l
_exptl_crystal_face_perp_dist
3 -2 -16 0.1463
-2 -4 16 0.1639
0 13 -6 0.1950
-2 12 8 0.2053
1 -13 -1 0.2054
17 -1 -1 0.0643
-17 1 1 0.0643
-15 -3 14 0.1532
-12 -9 -1 0.1395
16 7 -6 0.1462

loop_
_geom_angle_atom_site_label_1
_geom_angle_atom_site_label_2
_geom_angle_atom_site_label_3
_geom_angle
_geom_angle_site_symmetry_1
_geom_angle_site_symmetry_3
_geom_angle_publ_flag
C5B Mo1B C1B 94.45(19) . . ?
C5B Mo1B C7B 174.5(2) . . ?
C5B Mo1B C6B 85.5(2) . . ?
C5B Mo1B C4B 93.1(2) . . ?
C7B Mo1B C1B 83.55(18) . . ?
C6B Mo1B C1B 101.06(19) . . ?
C6B Mo1B C7B 89.9(2) . . ?
C6B Mo1B C4B 167.6(2) . . ?
C8B Mo1B C1B 174.10(19) . . ?
C8B Mo1B C5B 88.0(2) . . ?
C8B Mo1B C7B 94.4(2) . . ?
C8B Mo1B C6B 84.5(2) . . ?
C8B Mo1B C4B 83.2(2) . . ?
C4B Mo1B C1B 91.31(19) . . ?
C4B Mo1B C7B 92.1(3) . . ?
C8A Mo1A C1A 174.66(17) . . ?
C8A Mo1A C5A 90.0(2) . . ?
C8A Mo1A C7A 93.8(2) . . ?
C8A Mo1A C6A 86.2(2) . . ?
C8A Mo1A C4A 82.7(2) . . ?
C5A Mo1A C1A 93.18(19) . . ?
C7A Mo1A C1A 83.3(2) . . ?
C7A Mo1A C5A 174.7(3) . . ?
C6A Mo1A C1A 98.20(19) . . ?
C6A Mo1A C5A 86.9(3) . . ?
C6A Mo1A C7A 89.7(4) . . ?
C4A Mo1A C1A 92.7(2) . . ?
C4A Mo1A C5A 95.0(4) . . ?
C4A Mo1A C7A 89.1(4) . . ?
C4A Mo1A C6A 168.8(3) . . ?
C3A Al3A C2A 36.89(15) . . ?
O2A Al3A C3A 74.43(15) . . ?
O2A Al3A C2A 37.54(14) . . ?
O2A Al3A N3A 118.93(16) . . ?
O2A Al3A N4A 118.81(16) . . ?
N3A Al3A C3A 123.37(18) . . ?
N3A Al3A C2A 130.21(16) . . ?
N4A Al3A C3A 124.30(17) . . ?
N4A Al3A C2A 131.33(15) . . ?
N4A Al3A N3A 98.08(17) . . ?
O1B Al6B N1B 110.30(17) . . ?
O1B Al6B N2B 110.06(16) . . ?
O3B Al6B O1B 103.30(15) . . ?
O3B Al6B N1B 117.56(17) . . ?
O3B Al6B N2B 117.16(16) . . ?
N1B Al6B N2B 98.56(16) . . ?
C3B Al3B C2B 37.24(16) . . ?
O2B Al3B C3B 74.82(16) . . ?
O2B Al3B C2B 37.59(14) . . ?
O2B Al3B N3B 119.59(16) . . ?
O2B Al3B N4B 117.78(17) . . ?
N3B Al3B C3B 122.24(17) . . ?
N3B Al3B C2B 129.69(16) . . ?
N3B Al3B N4B 97.91(17) . . ?
N4B Al3B C3B 125.65(17) . . ?
N4B Al3B C2B 131.95(16) . . ?
O1A Al6A N1A 109.80(17) . . ?
O1A Al6A N2A 108.91(16) . . ?
O3A Al6A O1A 103.31(15) . . ?
O3A Al6A N1A 117.51(17) . . ?
O3A Al6A N2A 118.07(17) . . ?
N1A Al6A N2A 99.13(17) . . ?
C2A C3A Al3A 84.8(3) . . ?
O3A C3A Al3A 148.6(3) . . ?
O3A C3A C2A 126.6(4) . . ?
O3B C3B Al3B 149.8(3) . . ?
O3B C3B C2B 126.2(4) . . ?
C2B C3B Al3B 83.9(3) . . ?
C2B O2B Al3B 91.8(2) . . ?
C1B O1B Al6B 129.2(3) . . ?
C1A O1A Al6A 130.6(3) . . ?
O1B C1B Mo1B 118.4(3) . . ?
O1B C1B C2B 112.9(3) . . ?
C2B C1B Mo1B 128.7(3) . . ?
C2A O2A Al3A 92.2(2) . . ?
O1A C1A Mo1A 117.7(3) . . ?
O1A C1A C2A 112.1(3) . . ?
C2A C1A Mo1A 130.3(3) . . ?
C3A C2A Al3A 58.3(2) . . ?
C3A C2A O2A 108.6(3) . . ?
C3A C2A C1A 129.2(4) . . ?
O2A C2A Al3A 50.26(18) . . ?
O2A C2A C1A 122.3(3) . . ?
C1A C2A Al3A 172.5(3) . . ?
C3A O3A Al6A 118.0(3) . . ?
C3B O3B Al6B 118.8(3) . . ?
C3B C2B Al3B 58.8(2) . . ?
C3B C2B O2B 109.4(3) . . ?
C3B C2B C1B 129.2(4) . . ?
O2B C2B Al3B 50.60(18) . . ?
O2B C2B C1B 121.4(4) . . ?
C1B C2B Al3B 172.0(3) . . ?
C36A N3A Al3A 122.9(3) . . ?
C36A N3A C40A 118.5(4) . . ?
C40A N3A Al3A 118.6(3) . . ?
C40B N3B Al3B 117.8(3) . . ?
C36B N3B Al3B 123.9(3) . . ?
C36B N3B C40B 118.3(4) . . ?
C24B C23B N2B 120.3(4) . . ?
C24B C23B C28B 121.3(4) . . ?
C28B C23B N2B 118.3(4) . . ?
C19B C14B N1B 118.6(4) . . ?
C19B C14B C15B 122.3(5) . . ?
C15B C14B N1B 119.1(5) . . ?
C14A N1A Al6A 124.9(3) . . ?
C10A N1A Al6A 114.2(3) . . ?
C10A N1A C14A 120.0(4) . . ?
C52A N4A Al3A 119.0(3) . . ?
C38A N4A Al3A 123.7(3) . . ?
C38A N4A C52A 117.3(4) . . ?
C14B N1B Al6B 124.7(3) . . ?
C10B N1B Al6B 115.2(3) . . ?
C10B N1B C14B 119.3(4) . . ?
C23B N2B Al6B 125.0(3) . . ?
C12B N2B Al6B 114.6(3) . . ?
C12B N2B C23B 120.2(4) . . ?
C40B C41B C46B 122.8(4) . . ?
C42B C41B C40B 117.1(4) . . ?
C42B C41B C46B 120.0(4) . . ?
C53A C52A N4A 119.6(4) . . ?
C53A C52A C57A 122.1(4) . . ?
C57A C52A N4A 118.3(4) . . ?
C12A N2A Al6A 113.8(3) . . ?
C12A N2A C23A 119.3(4) . . ?
C23A N2A Al6A 126.5(3) . . ?
C41B C40B N3B 120.2(4) . . ?
C45B C40B N3B 118.3(4) . . ?
C45B C40B C41B 121.5(4) . . ?
C15A C14A N1A 118.4(4) . . ?
C19A C14A N1A 119.4(4) . . ?
C19A C14A C15A 122.2(4) . . ?
C43B C44B C45B 121.5(5) . . ?
N3A C36A C37A 123.5(4) . . ?
N3A C36A C35A 119.9(5) . . ?
C37A C36A C35A 116.6(5) . . ?
C41A C40A N3A 119.8(4) . . ?
C41A C40A C45A 121.7(5) . . ?
C45A C40A N3A 118.5(5) . . ?
C19B C64B C65B 109.8(4) . . ?
C19B C64B C66B 112.3(5) . . ?
C65B C64B C66B 109.8(5) . . ?
C14B C19B C64B 123.9(4) . . ?
C14B C19B C18B 117.9(5) . . ?
C18B C19B C64B 118.1(5) . . ?
C38B N4B Al3B 123.5(3) . . ?
C38B N4B C52B 118.0(4) . . ?
C52B N4B Al3B 118.5(3) . . ?
N1A C10A C11A 122.1(4) . . ?
N1A C10A C9A 119.4(4) . . ?
C11A C10A C9A 118.5(4) . . ?
N2B C12B C11B 122.9(4) . . ?
N2B C12B C13B 120.8(4) . . ?
C11B C12B C13B 116.3(4) . . ?
C38B C37B C36B 127.4(4) . . ?
C23B C24B C29B 122.4(4) . . ?
C25B C24B C23B 118.4(5) . . ?
C25B C24B C29B 119.2(5) . . ?
N2A C12A C11A 123.0(4) . . ?
N2A C12A C13A 119.9(4) . . ?
C11A C12A C13A 117.1(4) . . ?
C30A C29A C24A 110.5(4) . . ?
C31A C29A C24A 111.5(5) . . ?
C31A C29A C30A 110.1(5) . . ?
C23A C28A C32A 123.8(4) . . ?
C27A C28A C23A 117.3(5) . . ?
C27A C28A C32A 118.9(5) . . ?
C23A C24A C29A 123.2(4) . . ?
C25A C24A C29A 118.7(4) . . ?
C25A C24A C23A 118.0(5) . . ?
C23B C28B C32B 124.0(5) . . ?
C27B C28B C23B 117.5(5) . . ?
C27B C28B C32B 118.4(5) . . ?
N4B C38B C37B 123.3(4) . . ?
N4B C38B C39B 120.6(4) . . ?
C37B C38B C39B 116.1(4) . . ?
C26B C27B C28B 121.4(6) . . ?
C52A C53A C58A 122.8(4) . . ?
C52A C53A C54A 117.2(5) . . ?
C54A C53A C58A 120.0(5) . . ?
O8A C8A Mo1A 177.5(5) . . ?
O5B C5B Mo1B 174.3(5) . . ?
C55A C56A C57A 120.5(5) . . ?
C24B C29B C31B 111.2(4) . . ?
C30B C29B C24B 112.3(5) . . ?
C30B C29B C31B 111.6(5) . . ?
N4A C38A C37A 122.9(4) . . ?
N4A C38A C39A 120.6(4) . . ?
C37A C38A C39A 116.4(4) . . ?
N1B C10B C11B 121.7(4) . . ?
N1B C10B C9B 121.0(4) . . ?
C11B C10B C9B 117.3(5) . . ?
C40B C45B C49B 121.0(4) . . ?
C44B C45B C40B 118.1(5) . . ?
C44B C45B C49B 120.9(5) . . ?
C41B C46B C47B 111.3(5) . . ?
C41B C46B C48B 110.4(4) . . ?
C48B C46B C47B 110.3(5) . . ?
C28A C23A N2A 118.3(4) . . ?
C24A C23A N2A 120.1(4) . . ?
C24A C23A C28A 121.6(4) . . ?
C52A C57A C56A 118.4(5) . . ?
C52A C57A C61A 122.3(4) . . ?
C56A C57A C61A 119.2(5) . . ?
C14A C15A C20A 122.9(5) . . ?
C14A C15A C16A 117.0(5) . . ?
C16A C15A C20A 120.1(5) . . ?
C43B C42B C41B 122.6(5) . . ?
C17A C18A C19A 121.3(5) . . ?
C14B C15B C20B 122.9(5) . . ?
C16B C15B C14B 117.5(6) . . ?
C16B C15B C20B 119.6(6) . . ?
C12B C11B C10B 127.6(5) . . ?
C19A C64A C65A 108.6(4) . . ?
C19A C64A C66A 112.8(4) . . ?
C66A C64A C65A 110.9(4) . . ?
C53B C52B N4B 119.7(5) . . ?
C53B C52B C57B 122.1(5) . . ?
C57B C52B N4B 118.2(5) . . ?
C14A C19A C18A 117.6(5) . . ?
C14A C19A C64A 124.0(4) . . ?
C18A C19A C64A 118.2(4) . . ?
O7B C7B Mo1B 176.6(6) . . ?
C10A C11A C12A 127.7(5) . . ?
C18A C17A C16A 120.4(5) . . ?
N3B C36B C37B 122.6(4) . . ?
N3B C36B C35B 120.0(4) . . ?
C37B C36B C35B 117.5(4) . . ?
O6B C6B Mo1B 171.6(5) . . ?
C40A C41A C46A 123.3(5) . . ?
C42A C41A C40A 117.7(5) . . ?
C42A C41A C46A 119.0(5) . . ?
C36A C37A C38A 127.3(5) . . ?
C42B C43B C44B 119.1(5) . . ?
C27A C26A C25A 119.2(5) . . ?
O8B C8B Mo1B 176.0(6) . . ?
C52B C53B C58B 122.2(5) . . ?
C54B C53B C52B 117.7(6) . . ?
C54B C53B C58B 120.0(5) . . ?
C54A C55A C56A 120.3(5) . . ?
C57A C61A C62A 110.6(5) . . ?
C63A C61A C57A 112.9(5) . . ?
C63A C61A C62A 109.5(6) . . ?
O5A C5A Mo1A 173.0(5) . . ?
C53A C58A C60A 110.4(5) . . ?
C53A C58A C59A 113.1(6) . . ?
C59A C58A C60A 110.4(5) . . ?
C57B C61B C63B 113.0(5) . . ?
C57B C61B C62B 111.7(6) . . ?
C62B C61B C63B 110.3(6) . . ?
C55A C54A C53A 121.3(5) . . ?
C43A C42A C41A 120.1(6) . . ?
C26B C25B C24B 121.8(5) . . ?
C15A C20A C22A 112.8(5) . . ?
C15A C20A C21A 112.6(5) . . ?
C22A C20A C21A 109.8(6) . . ?
C52B C57B C61B 121.9(5) . . ?
C56B C57B C52B 117.6(6) . . ?
C56B C57B C61B 120.5(5) . . ?
C28B C32B C34B 111.4(5) . . ?
C28B C32B C33B 111.0(6) . . ?
C33B C32B C34B 110.0(6) . . ?
C41A C46A C47A 111.9(5) . . ?
C41A C46A C48A 111.0(5) . . ?
C48A C46A C47A 110.4(5) . . ?
C28A C32A C34A 112.1(5) . . ?
C28A C32A C33A 110.5(5) . . ?
C33A C32A C34A 109.1(6) . . ?
C26A C27A C28A 122.4(5) . . ?
C24A C25A C26A 121.4(5) . . ?
C25B C26B C27B 119.5(5) . . ?
O4B C4B Mo1B 171.3(5) . . ?
C40A C45A C49A 121.4(6) . . ?
C44A C45A C40A 118.4(6) . . ?
C44A C45A C49A 120.1(6) . . ?
C45A C44A C43A 120.7(6) . . ?
C45A C49A C50A 110.9(7) . . ?
C51A C49A C45A 114.1(8) . . ?
C51A C49A C50A 112.6(8) . . ?
O7A C7A Mo1A 177.7(12) . . ?
C44A C43A C42A 121.4(6) . . ?
C55B C56B C57B 121.4(6) . . ?
C17B C18B C19B 120.8(6) . . ?
C53B C58B C60B 110.3(5) . . ?
C53B C58B C59B 112.7(6) . . ?
C59B C58B C60B 110.5(6) . . ?
C17B C16B C15B 121.4(6) . . ?
C56B C55B C54B 120.2(6) . . ?
C16B C17B C18B 120.0(5) . . ?
C17A C16A C15A 121.5(6) . . ?
C51B C49B C45B 112.6(5) . . ?
C51B C49B C50B 109.0(6) . . ?
C50B C49B C45B 109.5(6) . . ?
C15B C20B C21B 113.0(6) . . ?
C22B C20B C15B 109.8(7) . . ?
C22B C20B C21B 113.2(7) . . ?
C55B C54B C53B 121.0(6) . . ?
O6A C6A Mo1A 174.9(6) . . ?
O4A C4A Mo1A 172.7(8) . . ?
C77 C76 C75 120.0 . . ?
C78 C77 C76 120.0 . . ?
C73 C78 C77 120.0 . . ?
C78 C73 C74 120.0 . . ?
C78 C73 C80 119.9(4) . . ?
C74 C73 C80 119.7(4) . . ?
C75 C74 C73 120.0 . . ?
C74 C75 C76 120.0 . . ?
C69 C70 C71 91.3(13) . . ?
C69 C68 C67 94.0(14) . . ?
C68 C69 C70 102.2(17) . . ?
C72 C71 C70 99.6(15) . . ?

loop_
_geom_bond_atom_site_label_1
_geom_bond_atom_site_label_2
_geom_bond_distance
_geom_bond_site_symmetry_2
_geom_bond_publ_flag
Mo1B C1B 2.250(4) . ?
Mo1B C5B 2.004(5) . ?
Mo1B C7B 2.069(6) . ?
Mo1B C6B 2.019(6) . ?
Mo1B C8B 1.995(6) . ?
Mo1B C4B 2.040(6) . ?
Mo1A C1A 2.236(4) . ?
Mo1A C8A 1.988(5) . ?
Mo1A C5A 2.046(6) . ?
Mo1A C7A 2.038(7) . ?
Mo1A C6A 2.032(6) . ?
Mo1A C4A 2.002(7) . ?
Al3A C3A 1.974(4) . ?
Al3A O2A 1.778(3) . ?
Al3A C2A 2.311(4) . ?
Al3A N3A 1.873(4) . ?
Al3A N4A 1.868(4) . ?
Al6B O1B 1.766(3) . ?
Al6B O3B 1.735(3) . ?
Al6B N1B 1.861(4) . ?
Al6B N2B 1.880(4) . ?
Al3B C3B 1.977(4) . ?
Al3B O2B 1.777(3) . ?
Al3B C2B 2.298(4) . ?
Al3B N3B 1.869(4) . ?
Al3B N4B 1.872(4) . ?
Al6A O1A 1.758(3) . ?
Al6A O3A 1.736(3) . ?
Al6A N1A 1.865(4) . ?
Al6A N2A 1.873(4) . ?
C3A C2A 1.393(6) . ?
C3A O3A 1.341(5) . ?
C3B O3B 1.328(5) . ?
C3B C2B 1.399(6) . ?
O2B C2B 1.403(5) . ?
O1B C1B 1.337(5) . ?
O1A C1A 1.331(5) . ?
C1B C2B 1.428(6) . ?
O2A C2A 1.409(5) . ?
C1A C2A 1.436(6) . ?
N3A C36A 1.338(7) . ?
N3A C40A 1.448(6) . ?
N3B C40B 1.453(6) . ?
N3B C36B 1.342(6) . ?
C23B N2B 1.455(6) . ?
C23B C24B 1.395(7) . ?
C23B C28B 1.410(7) . ?
C14B N1B 1.470(6) . ?
C14B C19B 1.384(7) . ?
C14B C15B 1.411(8) . ?
N1A C14A 1.459(6) . ?
N1A C10A 1.352(6) . ?
N4A C52A 1.450(5) . ?
N4A C38A 1.332(6) . ?
N1B C10B 1.341(6) . ?
N2B C12B 1.325(6) . ?
C41B C40B 1.414(6) . ?
C41B C46B 1.509(7) . ?
C41B C42B 1.391(6) . ?
C52A C53A 1.391(7) . ?
C52A C57A 1.398(7) . ?
N2A C12A 1.339(6) . ?
N2A C23A 1.459(6) . ?
C40B C45B 1.404(7) . ?
C14A C15A 1.401(7) . ?
C14A C19A 1.398(7) . ?
C44B C45B 1.391(7) . ?
C44B C43B 1.387(8) . ?
C36A C37A 1.391(7) . ?
C36A C35A 1.504(7) . ?
C40A C41A 1.393(7) . ?
C40A C45A 1.419(7) . ?
C64B C19B 1.505(8) . ?
C64B C65B 1.524(7) . ?
C64B C66B 1.553(7) . ?
C19B C18B 1.409(7) . ?
N4B C38B 1.335(6) . ?
N4B C52B 1.451(6) . ?
C10A C11A 1.398(7) . ?
C10A C9A 1.504(6) . ?
C12B C11B 1.400(7) . ?
C12B C13B 1.512(6) . ?
C37B C38B 1.398(7) . ?
C37B C36B 1.398(7) . ?
C24B C29B 1.526(7) . ?
C24B C25B 1.394(7) . ?
C12A C11A 1.404(6) . ?
C12A C13A 1.515(6) . ?
C29A C24A 1.520(7) . ?
C29A C30A 1.516(7) . ?
C29A C31A 1.509(8) . ?
C28A C23A 1.406(7) . ?
C28A C32A 1.511(8) . ?
C28A C27A 1.384(7) . ?
C24A C23A 1.406(7) . ?
C24A C25A 1.385(7) . ?
C28B C27B 1.407(8) . ?
C28B C32B 1.503(8) . ?
C38B C39B 1.514(6) . ?
C27B C26B 1.384(9) . ?
C53A C58A 1.517(8) . ?
C53A C54A 1.409(7) . ?
C8A O8A 1.168(6) . ?
C5B O5B 1.167(7) . ?
C56A C57A 1.398(7) . ?
C56A C55A 1.376(9) . ?
C29B C30B 1.504(8) . ?
C29B C31B 1.539(8) . ?
C38A C37A 1.400(7) . ?
C38A C39A 1.503(7) . ?
C10B C11B 1.407(7) . ?
C10B C9B 1.503(7) . ?
C45B C49B 1.526(8) . ?
C46B C47B 1.539(8) . ?
C46B C48B 1.527(8) . ?
C57A C61A 1.528(8) . ?
C15A C20A 1.511(8) . ?
C15A C16A 1.407(7) . ?
C42B C43B 1.372(8) . ?
C18A C19A 1.408(7) . ?
C18A C17A 1.358(9) . ?
C15B C16B 1.390(8) . ?
C15B C20B 1.523(9) . ?
C64A C19A 1.514(7) . ?
C64A C65A 1.529(7) . ?
C64A C66A 1.527(7) . ?
C52B C53B 1.399(7) . ?
C52B C57B 1.402(8) . ?
C7B O7B 1.124(7) . ?
C17A C16A 1.377(9) . ?
C36B C35B 1.511(7) . ?
C6B O6B 1.149(7) . ?
C41A C42A 1.392(7) . ?
C41A C46A 1.506(8) . ?
C26A C27A 1.376(8) . ?
C26A C25A 1.386(8) . ?
C8B O8B 1.163(7) . ?
C53B C58B 1.529(9) . ?
C53B C54B 1.393(8) . ?
C55A C54A 1.375(9) . ?
C61A C63A 1.519(8) . ?
C61A C62A 1.535(10) . ?
C5A O5A 1.119(7) . ?
C58A C60A 1.540(9) . ?
C58A C59A 1.537(8) . ?
C61B C63B 1.540(8) . ?
C61B C57B 1.510(9) . ?
C61B C62B 1.517(10) . ?
C47A C46A 1.535(8) . ?
C42A C43A 1.391(10) . ?
C25B C26B 1.369(9) . ?
C20A C22A 1.532(10) . ?
C20A C21A 1.538(9) . ?
C57B C56B 1.394(8) . ?
C32B C34B 1.554(9) . ?
C32B C33B 1.536(10) . ?
C46A C48A 1.524(9) . ?
C32A C34A 1.532(8) . ?
C32A C33A 1.520(9) . ?
C4B O4B 1.140(7) . ?
C45A C44A 1.363(9) . ?
C45A C49A 1.508(10) . ?
C44A C43A 1.364(11) . ?
C49A C51A 1.476(11) . ?
C49A C50A 1.527(14) . ?
C7A O7A 1.141(9) . ?
C56B C55B 1.370(10) . ?
C18B C17B 1.380(9) . ?
C58B C60B 1.532(10) . ?
C58B C59B 1.529(8) . ?
C16B C17B 1.380(10) . ?
C55B C54B 1.387(10) . ?
C49B C51B 1.513(9) . ?
C49B C50B 1.518(10) . ?
C20B C21B 1.528(10) . ?
C20B C22B 1.492(11) . ?
C6A O6A 1.145(8) . ?
C4A O4A 1.160(9) . ?
C76 C77 1.3900 . ?
C76 C75 1.3900 . ?
C77 C78 1.3900 . ?
C78 C73 1.3900 . ?
C73 C74 1.3900 . ?
C73 C80 1.407(17) . ?
C74 C75 1.3900 . ?
C72 C71 1.451(19) . ?
C70 C69 1.521(19) . ?
C70 C71 1.565(19) . ?
C68 C69 1.474(19) . ?
C68 C67 1.582(19) . ?

loop_
_twin_individual_id
_twin_individual_mass_fraction_refined
1 0.372(13)
2 0.628(13)

loop_
_exptl_oxdiff_crystal_face_indexfrac_h
_exptl_oxdiff_crystal_face_indexfrac_k
_exptl_oxdiff_crystal_face_indexfrac_l
_exptl_oxdiff_crystal_face_x
_exptl_oxdiff_crystal_face_y
_exptl_oxdiff_crystal_face_z
2.9195 -1.9923 -15.9580 -0.2181 -0.0390 0.9495
-1.9119 -4.0065 15.9459 0.6396 0.0335 -0.7970
-0.0450 12.9995 -5.9622 -1.0335 -0.0671 -0.0083
-1.9707 11.9933 7.9946 -0.6475 -0.0448 -0.7714
1.0083 -12.9963 -1.0168 0.8746 0.0602 0.4036
17.0332 -1.0082 -1.0800 0.2500 -0.9336 -0.1322
-17.0332 1.0082 1.0800 -0.2500 0.9336 0.1322
-14.9529 -2.9988 14.0176 0.3648 0.7648 -0.5412
-12.0243 -8.9905 -0.9489 0.4440 0.7523 0.4602
15.9961 6.9928 -6.0471 -0.4301 -0.9100 -0.0483
